data_7053659
loop_
_publ_author_name
'Zhang, Lijuan'
'Xu, Donghua'
'Zhou, Yunshan'
'Jiang, Fei'

_publ_section_title
;
 Design of 3-D europium(iii)--organic frameworks based on pyridine
 carboxylate N-oxide and acyclic binary carboxylate: syntheses,
 structures, and luminescence properties
;
_journal_issue 11
_journal_name_full 'New Journal of Chemistry'
_journal_page_first 2470
_journal_paper_doi 10.1039/c0nj00373e
_journal_volume 34
_journal_year 2010
_chemical_formula_sum 'C16 H12 Eu2 N2 O16'
_chemical_formula_weight 792.20
_chemical_name_systematic
;
?
;
_space_group_IT_number 2
_symmetry_cell_setting triclinic
_symmetry_space_group_name_Hall '-P 1'
_symmetry_space_group_name_H-M 'P -1'
_atom_sites_solution_hydrogens geom
_atom_sites_solution_primary direct
_atom_sites_solution_secondary difmap
_audit_creation_method SHELXL-97
_cell_angle_alpha 111.475(2)
_cell_angle_beta 112.789(3)
_cell_angle_gamma 90.191(2)
_cell_formula_units_Z 1
_cell_length_a 8.275(2)
_cell_length_b 8.484(2)
_cell_length_c 9.092(3)
_cell_measurement_reflns_used 1933
_cell_measurement_temperature 93(2)
_cell_measurement_theta_max 27.46
_cell_measurement_theta_min 3.43
_cell_volume 539.7(3)
_computing_cell_refinement 'CrystalClear (Rigaku Inc., 2008)'
_computing_data_collection 'CrystalClear (Rigaku Inc., 2008)'
_computing_data_reduction 'CrystalClear (Rigaku Inc., 2008)'
_computing_structure_refinement 'SHELXL-97 (Sheldrick, 1997)'
_computing_structure_solution 'SHELXS-97 (Sheldrick, 1990)'
_diffrn_ambient_temperature 93(2)
_diffrn_detector_area_resol_mean 28.5714
_diffrn_measured_fraction_theta_full 0.975
_diffrn_measured_fraction_theta_max 0.975
_diffrn_measurement_device_type Saturn724+
_diffrn_measurement_method Multi-scan
_diffrn_radiation_monochromator graphite
_diffrn_radiation_source 'Rotating Anode'
_diffrn_radiation_type MoK\a
_diffrn_radiation_wavelength 0.71073
_diffrn_reflns_av_R_equivalents 0.0263
_diffrn_reflns_av_sigmaI/netI 0.0429
_diffrn_reflns_limit_h_max 9
_diffrn_reflns_limit_h_min -9
_diffrn_reflns_limit_k_max 10
_diffrn_reflns_limit_k_min -8
_diffrn_reflns_limit_l_max 10
_diffrn_reflns_limit_l_min -10
_diffrn_reflns_number 3608
_diffrn_reflns_theta_full 25.00
_diffrn_reflns_theta_max 25.00
_diffrn_reflns_theta_min 3.43
_diffrn_standards_decay_% 0
_diffrn_standards_interval_count 0
_diffrn_standards_interval_time 0
_diffrn_standards_number 0
_exptl_absorpt_coefficient_mu 5.846
_exptl_absorpt_correction_T_max 0.5103
_exptl_absorpt_correction_T_min 0.3877
_exptl_absorpt_correction_type empirical
_exptl_crystal_colour Colorless
_exptl_crystal_density_diffrn 2.437
_exptl_crystal_density_method 'not measured'
_exptl_crystal_description Prism
_exptl_crystal_F_000 376
_exptl_crystal_size_max 0.20
_exptl_crystal_size_mid 0.17
_exptl_crystal_size_min 0.13
_refine_diff_density_max 0.691
_refine_diff_density_min -0.846
_refine_diff_density_rms 0.127
_refine_ls_extinction_coef 0.0040(5)
_refine_ls_extinction_expression Fc^*^=kFc[1+0.001xFc^2^\l^3^/sin(2\q)]^-1/4^
_refine_ls_extinction_method SHELXL
_refine_ls_goodness_of_fit_ref 0.989
_refine_ls_hydrogen_treatment mixed
_refine_ls_matrix_type full
_refine_ls_number_parameters 172
_refine_ls_number_reflns 1852
_refine_ls_number_restraints 15
_refine_ls_restrained_S_all 0.987
_refine_ls_R_factor_all 0.0203
_refine_ls_R_factor_gt 0.0185
_refine_ls_shift/su_max 0.001
_refine_ls_shift/su_mean 0.000
_refine_ls_structure_factor_coef Fsqd
_refine_ls_weighting_details 'calc w=1/[\s^2^(Fo^2^)+(0.0159P)^2^+0.0000P] where P=(Fo^2^+2Fc^2^)/3'
_refine_ls_weighting_scheme calc
_refine_ls_wR_factor_gt 0.0427
_refine_ls_wR_factor_ref 0.0433
_reflns_number_gt 1711
_reflns_number_total 1852
_reflns_threshold_expression >2sigma(I)
_cod_data_source_file c0nj00373e.txt
_cod_data_source_block bo279
_cod_depositor_comments
;
The following automatic conversions were performed:

'_symmetry_cell_setting' value 'Triclinic' changed to 'triclinic'
according to /home/saulius/struct/CIF-dictionaries/cif_core.dic
dictionary named 'cif_core.dic' version 2.4.2 from 2011-04-26.

Automatic conversion script
Id: cif_fix_values 1891 2012-01-12 08:04:46Z andrius 
;
_cod_original_cell_volume 539.7(2)
_cod_original_sg_symbol_H-M P-1
_cod_database_code 7053659

loop_
_symmetry_equiv_pos_as_xyz
'x, y, z'
'-x, -y, -z'

loop_
_atom_site_label
_atom_site_type_symbol
_atom_site_fract_x
_atom_site_fract_y
_atom_site_fract_z
_atom_site_U_iso_or_equiv
_atom_site_adp_type
_atom_site_occupancy
_atom_site_symmetry_multiplicity
_atom_site_calc_flag
_atom_site_refinement_flags
N1 N 0.3913(4) 0.1435(4) 0.2023(4) 0.0079(7) Uani 1 1 d .
Eu1 Eu 0.15219(2) 0.26125(2) -0.11172(2) 0.00563(9) Uani 1 1 d .
O1 O 0.2693(3) 0.0687(3) 0.0353(3) 0.0082(6) Uani 1 1 d .
O2 O 0.9172(3) 0.3892(3) 0.7732(3) 0.0109(6) Uani 1 1 d .
O3 O 0.7069(3) 0.5420(3) 0.8136(3) 0.0086(6) Uani 1 1 d .
O4 O 0.1411(3) 0.1965(3) -0.4017(3) 0.0097(6) Uani 1 1 d .
O5 O 0.0010(3) 0.0203(3) -0.6841(3) 0.0087(6) Uani 1 1 d .
O6 O 0.4603(3) 0.2785(3) -0.0558(3) 0.0083(6) Uani 1 1 d .
O7 O 0.7187(3) 0.4638(3) 0.0849(3) 0.0085(6) Uani 1 1 d .
O8 O -0.0651(4) 0.2164(4) 0.0000(4) 0.0113(6) Uani 1 1 d D
C1 C 0.5653(5) 0.1675(5) 0.2373(5) 0.0090(8) Uani 1 1 d .
H1 H 0.6034 0.1237 0.1461 0.011 Uiso 1 1 calc R
C2 C 0.6874(5) 0.2559(5) 0.4059(5) 0.0093(9) Uani 1 1 d .
H2 H 0.8103 0.2744 0.4315 0.011 Uiso 1 1 calc R
C3 C 0.6313(5) 0.3182(5) 0.5392(5) 0.0081(8) Uani 1 1 d .
C4 C 0.4534(5) 0.2876(5) 0.4998(5) 0.0099(9) Uani 1 1 d .
H4 H 0.4127 0.3272 0.5894 0.012 Uiso 1 1 calc R
C5 C 0.3344(5) 0.1990(5) 0.3292(5) 0.0102(9) Uani 1 1 d .
H5 H 0.2112 0.1770 0.3013 0.012 Uiso 1 1 calc R
C6 C 0.7615(5) 0.4239(5) 0.7231(5) 0.0081(8) Uani 1 1 d U
C7 C 0.0420(5) 0.0629(5) -0.5243(5) 0.0072(8) Uani 1 1 d .
C8 C 0.5523(5) 0.4238(5) 0.0075(5) 0.0071(8) Uani 1 1 d U
H8A H -0.118(4) 0.128(3) -0.010(5) 0.014(12) Uiso 1 1 d D
H8B H -0.122(5) 0.294(3) 0.018(7) 0.042(17) Uiso 1 1 d D

loop_
_atom_site_aniso_label
_atom_site_aniso_U_11
_atom_site_aniso_U_22
_atom_site_aniso_U_33
_atom_site_aniso_U_23
_atom_site_aniso_U_13
_atom_site_aniso_U_12
N1 0.0119(19) 0.0058(17) 0.0019(16) -0.0002(13) 0.0004(14) -0.0028(14)
Eu1 0.00467(14) 0.00586(12) 0.00340(12) -0.00005(8) 0.00053(8) -0.00134(8)
O1 0.0071(15) 0.0101(14) 0.0021(13) 0.0001(11) -0.0011(11) -0.0024(11)
O2 0.0053(15) 0.0153(15) 0.0096(14) 0.0057(12) 0.0000(11) 0.0019(12)
O3 0.0068(15) 0.0092(14) 0.0056(13) -0.0008(11) 0.0019(11) 0.0010(11)
O4 0.0101(15) 0.0100(15) 0.0060(14) 0.0003(12) 0.0030(12) -0.0030(12)
O5 0.0088(15) 0.0077(14) 0.0064(14) 0.0008(11) 0.0018(11) -0.0023(11)
O6 0.0069(14) 0.0069(14) 0.0092(14) 0.0016(11) 0.0031(11) -0.0011(11)
O7 0.0047(15) 0.0086(14) 0.0088(14) 0.0016(11) 0.0011(11) -0.0014(11)
O8 0.0122(16) 0.0061(15) 0.0177(16) 0.0033(13) 0.0095(13) 0.0010(13)
C1 0.008(2) 0.011(2) 0.010(2) 0.0047(17) 0.0046(17) 0.0045(17)
C2 0.005(2) 0.009(2) 0.010(2) 0.0026(17) 0.0005(17) 0.0024(16)
C3 0.011(2) 0.006(2) 0.009(2) 0.0038(16) 0.0050(17) 0.0011(16)
C4 0.013(2) 0.012(2) 0.0036(19) 0.0026(17) 0.0035(17) 0.0005(17)
C5 0.005(2) 0.013(2) 0.011(2) 0.0046(18) 0.0029(17) -0.0020(17)
C6 0.0089(12) 0.0085(12) 0.0080(11) 0.0040(9) 0.0040(9) -0.0006(9)
C7 0.006(2) 0.008(2) 0.006(2) -0.0008(17) 0.0041(16) 0.0031(16)
C8 0.0085(12) 0.0079(12) 0.0058(11) 0.0025(8) 0.0039(8) 0.0013(9)

loop_
_atom_type_symbol
_atom_type_description
_atom_type_scat_dispersion_real
_atom_type_scat_dispersion_imag
_atom_type_scat_source
C C 0.0033 0.0016 'International Tables Vol C Tables 4.2.6.8 and 6.1.1.4'
H H 0.0000 0.0000 'International Tables Vol C Tables 4.2.6.8 and 6.1.1.4'
N N 0.0061 0.0033 'International Tables Vol C Tables 4.2.6.8 and 6.1.1.4'
O O 0.0106 0.0060 'International Tables Vol C Tables 4.2.6.8 and 6.1.1.4'
Eu Eu -0.1578 3.6682 'International Tables Vol C Tables 4.2.6.8 and 6.1.1.4'

loop_
_geom_angle_atom_site_label_1
_geom_angle_atom_site_label_2
_geom_angle_atom_site_label_3
_geom_angle
_geom_angle_site_symmetry_1
_geom_angle_site_symmetry_3
C5 N1 C1 121.5(3) . .
C5 N1 O1 118.7(3) . .
C1 N1 O1 119.8(3) . .
O2 Eu1 O5 92.98(9) 1_454 2_554
O2 Eu1 O3 102.66(9) 1_454 2_666
O5 Eu1 O3 147.59(9) 2_554 2_666
O2 Eu1 O6 137.50(9) 1_454 .
O5 Eu1 O6 109.25(9) 2_554 .
O3 Eu1 O6 77.70(8) 2_666 .
O2 Eu1 O1 148.66(9) 1_454 .
O5 Eu1 O1 74.03(9) 2_554 .
O3 Eu1 O1 78.08(9) 2_666 .
O6 Eu1 O1 73.70(8) . .
O2 Eu1 O7 73.31(9) 1_454 2_665
O5 Eu1 O7 143.22(9) 2_554 2_665
O3 Eu1 O7 69.11(9) 2_666 2_665
O6 Eu1 O7 67.21(8) . 2_665
O1 Eu1 O7 132.97(8) . 2_665
O2 Eu1 O4 78.26(9) 1_454 .
O5 Eu1 O4 67.02(9) 2_554 .
O3 Eu1 O4 143.66(9) 2_666 .
O6 Eu1 O4 78.03(9) . .
O1 Eu1 O4 119.80(8) . .
O7 Eu1 O4 76.71(8) 2_665 .
O2 Eu1 O8 74.61(9) 1_454 .
O5 Eu1 O8 79.00(9) 2_554 .
O3 Eu1 O8 78.10(9) 2_666 .
O6 Eu1 O8 143.56(9) . .
O1 Eu1 O8 74.95(9) . .
O7 Eu1 O8 126.82(9) 2_665 .
O4 Eu1 O8 134.83(9) . .
O2 Eu1 C8 121.36(9) 1_454 .
O5 Eu1 C8 128.07(9) 2_554 .
O3 Eu1 C8 66.12(9) 2_666 .
O6 Eu1 C8 20.21(9) . .
O1 Eu1 C8 88.02(9) . .
O7 Eu1 C8 48.43(9) 2_665 .
O4 Eu1 C8 82.22(9) . .
O8 Eu1 C8 142.92(9) . .
O2 Eu1 C7 84.51(10) 1_454 2_554
O5 Eu1 C7 19.85(9) 2_554 2_554
O3 Eu1 C7 167.31(9) 2_666 2_554
O6 Eu1 C7 104.22(9) . 2_554
O1 Eu1 C7 90.34(9) . 2_554
O7 Eu1 C7 123.37(9) 2_665 2_554
O4 Eu1 C7 47.63(9) . 2_554
O8 Eu1 C7 94.01(10) . 2_554
C8 Eu1 C7 119.21(9) . 2_554
O2 Eu1 C8 93.75(10) 1_454 2_665
O5 Eu1 C8 146.00(9) 2_554 2_665
O3 Eu1 C8 61.80(9) 2_666 2_665
O6 Eu1 C8 48.24(9) . 2_665
O1 Eu1 C8 113.10(9) . 2_665
O7 Eu1 C8 20.49(8) 2_665 2_665
O4 Eu1 C8 81.86(9) . 2_665
O8 Eu1 C8 134.82(9) . 2_665
C8 Eu1 C8 28.54(13) . 2_665
C7 Eu1 C8 128.84(9) 2_554 2_665
O2 Eu1 C7 78.29(9) 1_454 .
O5 Eu1 C7 47.47(9) 2_554 .
O3 Eu1 C7 163.53(9) 2_666 .
O6 Eu1 C7 90.47(9) . .
O1 Eu1 C7 109.84(9) . .
O7 Eu1 C7 95.86(9) 2_665 .
O4 Eu1 C7 19.95(9) . .
O8 Eu1 C7 117.54(9) . .
C8 Eu1 C7 99.10(9) . .
C7 Eu1 C7 27.81(13) 2_554 .
C8 Eu1 C7 101.77(9) 2_665 .
N1 O1 Eu1 116.5(2) . .
C6 O2 Eu1 159.7(2) . 1_656
C6 O3 Eu1 131.3(2) . 2_666
C7 O4 Eu1 118.0(2) . .
C7 O5 Eu1 120.3(2) . 2_554
C8 O6 Eu1 118.4(2) . .
C8 O7 Eu1 116.4(2) . 2_665
Eu1 O8 H8A 132(3) . .
Eu1 O8 H8B 115(3) . .
H8A O8 H8B 109.3(18) . .
N1 C1 C2 119.5(4) . .
N1 C1 H1 120.3 . .
C2 C1 H1 120.3 . .
C1 C2 C3 120.1(4) . .
C1 C2 H2 119.9 . .
C3 C2 H2 119.9 . .
C4 C3 C2 119.0(4) . .
C4 C3 C6 120.1(4) . .
C2 C3 C6 120.9(3) . .
C3 C4 C5 119.4(4) . .
C3 C4 H4 120.3 . .
C5 C4 H4 120.3 . .
N1 C5 C4 120.5(4) . .
N1 C5 H5 119.8 . .
C4 C5 H5 119.8 . .
O3 C6 O2 125.3(4) . .
O3 C6 C3 116.8(3) . .
O2 C6 C3 117.9(3) . .
O4 C7 O5 127.0(4) . .
O4 C7 C7 116.7(4) . 2_554
O5 C7 C7 116.3(4) . 2_554
O4 C7 Eu1 165.0(3) . 2_554
O5 C7 Eu1 39.88(18) . 2_554
C7 C7 Eu1 77.0(3) 2_554 2_554
O4 C7 Eu1 42.02(18) . .
O5 C7 Eu1 166.7(3) . .
C7 C7 Eu1 75.2(3) 2_554 .
Eu1 C7 Eu1 152.19(13) 2_554 .
O6 C8 O7 127.7(4) . .
O6 C8 C8 116.5(4) . 2_665
O7 C8 C8 115.7(4) . 2_665
O6 C8 Eu1 41.36(18) . .
O7 C8 Eu1 162.3(3) . .
C8 C8 Eu1 76.8(3) 2_665 .
O6 C8 Eu1 164.2(3) . 2_665
O7 C8 Eu1 43.07(18) . 2_665
C8 C8 Eu1 74.7(3) 2_665 2_665
Eu1 C8 Eu1 151.46(13) . 2_665

loop_
_geom_bond_atom_site_label_1
_geom_bond_atom_site_label_2
_geom_bond_distance
_geom_bond_site_symmetry_2
N1 C5 1.342(5) .
N1 C1 1.346(5) .
N1 O1 1.352(4) .
Eu1 O2 2.308(2) 1_454
Eu1 O5 2.381(3) 2_554
Eu1 O3 2.391(3) 2_666
Eu1 O6 2.392(3) .
Eu1 O1 2.450(3) .
Eu1 O7 2.451(3) 2_665
Eu1 O4 2.452(3) .
Eu1 O8 2.470(3) .
Eu1 C8 3.183(4) .
Eu1 C7 3.207(4) 2_554
Eu1 C8 3.214(4) 2_665
Eu1 C7 3.233(4) .
O2 C6 1.265(4) .
O2 Eu1 2.308(2) 1_656
O3 C6 1.255(5) .
O3 Eu1 2.391(3) 2_666
O4 C7 1.249(5) .
O5 C7 1.261(4) .
O5 Eu1 2.381(3) 2_554
O6 C8 1.251(5) .
O7 C8 1.256(4) .
O7 Eu1 2.451(3) 2_665
O8 H8A 0.821(10) .
O8 H8B 0.815(10) .
C1 C2 1.374(5) .
C1 H1 0.9500 .
C2 C3 1.390(5) .
C2 H2 0.9500 .
C3 C4 1.373(5) .
C3 C6 1.503(5) .
C4 C5 1.378(5) .
C4 H4 0.9500 .
C5 H5 0.9500 .
C7 C7 1.548(7) 2_554
C7 Eu1 3.207(4) 2_554
C8 C8 1.577(7) 2_665
C8 Eu1 3.214(4) 2_665

loop_
_geom_torsion_atom_site_label_1
_geom_torsion_atom_site_label_2
_geom_torsion_atom_site_label_3
_geom_torsion_atom_site_label_4
_geom_torsion
_geom_torsion_site_symmetry_1
_geom_torsion_site_symmetry_4
C5 N1 O1 Eu1 87.4(3) . .
C1 N1 O1 Eu1 -89.8(3) . .
O2 Eu1 O1 N1 -109.3(2) 1_454 .
O5 Eu1 O1 N1 -177.8(2) 2_554 .
O3 Eu1 O1 N1 -14.5(2) 2_666 .
O6 Eu1 O1 N1 66.0(2) . .
O7 Eu1 O1 N1 31.5(3) 2_665 .
O4 Eu1 O1 N1 131.4(2) . .
O8 Eu1 O1 N1 -95.2(2) . .
C8 Eu1 O1 N1 51.5(2) . .
C7 Eu1 O1 N1 170.7(2) 2_554 .
C8 Eu1 O1 N1 37.5(2) 2_665 .
C7 Eu1 O1 N1 150.5(2) . .
O2 Eu1 O4 C7 -88.0(3) 1_454 .
O5 Eu1 O4 C7 10.4(3) 2_554 .
O3 Eu1 O4 C7 176.5(2) 2_666 .
O6 Eu1 O4 C7 127.5(3) . .
O1 Eu1 O4 C7 64.4(3) . .
O7 Eu1 O4 C7 -163.4(3) 2_665 .
O8 Eu1 O4 C7 -34.1(3) . .
C8 Eu1 O4 C7 147.6(3) . .
C7 Eu1 O4 C7 5.3(3) 2_554 .
C8 Eu1 O4 C7 176.4(3) 2_665 .
O2 Eu1 O6 C8 42.7(3) 1_454 .
O5 Eu1 O6 C8 160.3(2) 2_554 .
O3 Eu1 O6 C8 -52.6(3) 2_666 .
O1 Eu1 O6 C8 -133.6(3) . .
O7 Eu1 O6 C8 19.6(2) 2_665 .
O4 Eu1 O6 C8 100.1(3) . .
O8 Eu1 O6 C8 -102.1(3) . .
C7 Eu1 O6 C8 140.2(3) 2_554 .
C8 Eu1 O6 C8 10.4(3) 2_665 .
C7 Eu1 O6 C8 115.8(3) . .
C5 N1 C1 C2 -2.3(6) . .
O1 N1 C1 C2 174.8(3) . .
N1 C1 C2 C3 0.7(6) . .
C1 C2 C3 C4 1.1(6) . .
C1 C2 C3 C6 -176.4(3) . .
C2 C3 C4 C5 -1.2(6) . .
C6 C3 C4 C5 176.3(3) . .
C1 N1 C5 C4 2.1(6) . .
O1 N1 C5 C4 -175.0(3) . .
C3 C4 C5 N1 -0.3(6) . .
Eu1 O3 C6 O2 -4.3(6) 2_666 .
Eu1 O3 C6 C3 176.9(2) 2_666 .
Eu1 O2 C6 O3 92.8(8) 1_656 .
Eu1 O2 C6 C3 -88.5(8) 1_656 .
C4 C3 C6 O3 -32.6(5) . .
C2 C3 C6 O3 144.9(4) . .
C4 C3 C6 O2 148.6(4) . .
C2 C3 C6 O2 -33.9(5) . .
Eu1 O4 C7 O5 169.9(3) . .
Eu1 O4 C7 C7 -9.1(5) . 2_554
Eu1 O4 C7 Eu1 -164.7(9) . 2_554
Eu1 O5 C7 O4 170.1(3) 2_554 .
Eu1 O5 C7 C7 -11.0(5) 2_554 2_554
Eu1 O5 C7 Eu1 -159.2(10) 2_554 .
O2 Eu1 C7 O4 87.8(3) 1_454 .
O5 Eu1 C7 O4 -167.0(3) 2_554 .
O3 Eu1 C7 O4 -7.2(5) 2_666 .
O6 Eu1 C7 O4 -50.9(3) . .
O1 Eu1 C7 O4 -123.7(3) . .
O7 Eu1 C7 O4 16.2(3) 2_665 .
O8 Eu1 C7 O4 153.4(3) . .
C8 Eu1 C7 O4 -32.5(3) . .
C7 Eu1 C7 O4 -171.6(5) 2_554 .
C8 Eu1 C7 O4 -3.6(3) 2_665 .
O2 Eu1 C7 O5 50.2(11) 1_454 .
O5 Eu1 C7 O5 155.4(12) 2_554 .
O3 Eu1 C7 O5 -44.9(13) 2_666 .
O6 Eu1 C7 O5 -88.5(11) . .
O1 Eu1 C7 O5 -161.3(11) . .
O7 Eu1 C7 O5 -21.4(11) 2_665 .
O4 Eu1 C7 O5 -37.6(10) . .
O8 Eu1 C7 O5 115.7(11) . .
C8 Eu1 C7 O5 -70.2(11) . .
C7 Eu1 C7 O5 150.7(14) 2_554 .
C8 Eu1 C7 O5 -41.3(12) 2_665 .
O2 Eu1 C7 C7 -100.6(3) 1_454 2_554
O5 Eu1 C7 C7 4.6(2) 2_554 2_554
O3 Eu1 C7 C7 164.4(2) 2_666 2_554
O6 Eu1 C7 C7 120.7(3) . 2_554
O1 Eu1 C7 C7 47.9(3) . 2_554
O7 Eu1 C7 C7 -172.1(3) 2_665 2_554
O4 Eu1 C7 C7 171.6(5) . 2_554
O8 Eu1 C7 C7 -35.0(3) . 2_554
C8 Eu1 C7 C7 139.1(3) . 2_554
C8 Eu1 C7 C7 168.0(3) 2_665 2_554
O2 Eu1 C7 Eu1 -100.6(3) 1_454 2_554
O5 Eu1 C7 Eu1 4.6(2) 2_554 2_554
O3 Eu1 C7 Eu1 164.4(2) 2_666 2_554
O6 Eu1 C7 Eu1 120.7(3) . 2_554
O1 Eu1 C7 Eu1 47.9(3) . 2_554
O7 Eu1 C7 Eu1 -172.1(3) 2_665 2_554
O4 Eu1 C7 Eu1 171.6(5) . 2_554
O8 Eu1 C7 Eu1 -35.0(3) . 2_554
C8 Eu1 C7 Eu1 139.1(3) . 2_554
C7 Eu1 C7 Eu1 0.0 2_554 2_554
C8 Eu1 C7 Eu1 168.0(3) 2_665 2_554
Eu1 O6 C8 O7 160.7(3) . .
Eu1 O6 C8 C8 -17.8(5) . 2_665
Eu1 O6 C8 Eu1 -150.4(8) . 2_665
Eu1 O7 C8 O6 162.5(3) 2_665 .
Eu1 O7 C8 C8 -18.9(5) 2_665 2_665
Eu1 O7 C8 Eu1 -151.6(7) 2_665 .
O2 Eu1 C8 O6 -147.5(2) 1_454 .
O5 Eu1 C8 O6 -23.8(3) 2_554 .
O3 Eu1 C8 O6 121.9(3) 2_666 .
O1 Eu1 C8 O6 44.0(3) . .
O7 Eu1 C8 O6 -155.5(3) 2_665 .
O4 Eu1 C8 O6 -76.4(3) . .
O8 Eu1 C8 O6 105.5(3) . .
C7 Eu1 C8 O6 -45.3(3) 2_554 .
C8 Eu1 C8 O6 -163.7(5) 2_665 .
C7 Eu1 C8 O6 -65.7(3) . .
O2 Eu1 C8 O7 153.3(8) 1_454 .
O5 Eu1 C8 O7 -83.0(9) 2_554 .
O3 Eu1 C8 O7 62.7(9) 2_666 .
O6 Eu1 C8 O7 -59.2(8) . .
O1 Eu1 C8 O7 -15.1(9) . .
O7 Eu1 C8 O7 145.3(9) 2_665 .
O4 Eu1 C8 O7 -135.6(9) . .
O8 Eu1 C8 O7 46.4(9) . .
C7 Eu1 C8 O7 -104.4(9) 2_554 .
C8 Eu1 C8 O7 137.2(11) 2_665 .
C7 Eu1 C8 O7 -124.9(9) . .
O2 Eu1 C8 C8 16.1(3) 1_454 2_665
O5 Eu1 C8 C8 139.8(2) 2_554 2_665
O3 Eu1 C8 C8 -74.5(3) 2_666 2_665
O6 Eu1 C8 C8 163.7(5) . 2_665
O1 Eu1 C8 C8 -152.3(3) . 2_665
O7 Eu1 C8 C8 8.1(2) 2_665 2_665
O4 Eu1 C8 C8 87.3(3) . 2_665
O8 Eu1 C8 C8 -90.8(3) . 2_665
C7 Eu1 C8 C8 118.4(3) 2_554 2_665
C7 Eu1 C8 C8 97.9(3) . 2_665
O2 Eu1 C8 Eu1 16.1(3) 1_454 2_665
O5 Eu1 C8 Eu1 139.8(2) 2_554 2_665
O3 Eu1 C8 Eu1 -74.5(3) 2_666 2_665
O6 Eu1 C8 Eu1 163.7(5) . 2_665
O1 Eu1 C8 Eu1 -152.3(3) . 2_665
O7 Eu1 C8 Eu1 8.1(2) 2_665 2_665
O4 Eu1 C8 Eu1 87.3(3) . 2_665
O8 Eu1 C8 Eu1 -90.8(3) . 2_665
C7 Eu1 C8 Eu1 118.4(3) 2_554 2_665
C8 Eu1 C8 Eu1 0.0 2_665 2_665
C7 Eu1 C8 Eu1 97.9(3) . 2_665
